data_7250911
loop_
_publ_author_name
'Hayriyan, Liana'
'Grigoryan, Anna'
'Gevorgyan, Hasmik'
'Tsaturyan, Avetis'
'Sargsyan, Armen'
'Langer, Peter'
'Saghyan, Ashot'
'Mkrtchyan, Anna'

_publ_section_title
;
 A<sup>3</sup>-Mannich coupling reaction <i>via</i> chiral
 propargylglycine Ni(ii) complex: an approach for synthesizing
 enantiomerically enriched unnatural &#x3b1;-amino acids.
;
_journal_issue 42
_journal_name_full 'RSC advances'
_journal_page_first 35379
_journal_page_last 35387
_journal_paper_doi 10.1039/d5ra04554a
_journal_volume 15
_journal_year 2025
_chemical_absolute_configuration rm
_chemical_formula_moiety 'C35 H38 N4 Ni O3'
_chemical_formula_sum 'C35 H38 N4 Ni O3'
_chemical_formula_weight 621.40
_space_group_crystal_system orthorhombic
_space_group_IT_number 19
_space_group_name_Hall 'P 2ac 2ab'
_space_group_name_H-M_alt 'P 21 21 21'
_atom_sites_solution_hydrogens geom
_audit_creation_method SHELXL-2019/3
_audit_update_record
;
2024-05-14 deposited with the CCDC.	2025-09-18 downloaded from the CCDC.
;
_cell_angle_alpha 90
_cell_angle_beta 90
_cell_angle_gamma 90
_cell_formula_units_Z 4
_cell_length_a 8.06690(10)
_cell_length_b 11.45850(10)
_cell_length_c 32.7459(4)
_cell_measurement_reflns_used 86163
_cell_measurement_temperature 100(2)
_cell_measurement_theta_max 33.7630
_cell_measurement_theta_min 2.1720
_cell_volume 3026.85(6)
_computing_cell_refinement 'CrysAlisPro 1.171.43.92a (Rigaku OD, 2023)'
_computing_data_collection 'CrysAlisPro 1.171.43.92a (Rigaku OD, 2023)'
_computing_data_reduction 'CrysAlisPro 1.171.43.92a (Rigaku OD, 2023)'
_computing_molecular_graphics 'ORTEP-3 (Ferrugia, 2012)'
_computing_publication_material 'enCIFer version 1.7 (Allen et al., 2004)'
_computing_structure_refinement 'SHELXL-2019/2 (Sheldrick, 2015)'
_computing_structure_solution 'SHELXS-2014 (Sheldrick, 2015)'
_diffrn_ambient_environment N~2~
_diffrn_ambient_temperature 100.0(8)
_diffrn_detector 'Hybrid Pixel Array Detector'
_diffrn_detector_area_resol_mean 10.0000
_diffrn_detector_type HyPix
_diffrn_measured_fraction_theta_full 0.999
_diffrn_measured_fraction_theta_max 0.949
_diffrn_measurement_device 'four-circle diffractometer'
_diffrn_measurement_device_type 'XtaLAB Synergy, Dualflex, HyPix'
_diffrn_radiation_monochromator mirror
_diffrn_radiation_probe x-ray
_diffrn_radiation_type 'Mo K\a'
_diffrn_radiation_wavelength 0.71073
_diffrn_reflns_av_R_equivalents 0.0224
_diffrn_reflns_av_unetI/netI 0.0109
_diffrn_reflns_Laue_measured_fraction_full 0.999
_diffrn_reflns_Laue_measured_fraction_max 0.949
_diffrn_reflns_limit_h_max 12
_diffrn_reflns_limit_h_min -12
_diffrn_reflns_limit_k_max 15
_diffrn_reflns_limit_k_min -17
_diffrn_reflns_limit_l_max 51
_diffrn_reflns_limit_l_min -50
_diffrn_reflns_number 113657
_diffrn_reflns_point_group_measured_fraction_full 1.000
_diffrn_reflns_point_group_measured_fraction_max 0.923
_diffrn_reflns_theta_full 25.242
_diffrn_reflns_theta_max 33.665
_diffrn_reflns_theta_min 2.169
_diffrn_source 'micro-focus sealed X-ray tube'
_diffrn_source_type 'PhotonJet (Mo) X-ray Source'
_exptl_absorpt_coefficient_mu 0.683
_exptl_absorpt_correction_T_max 1.00000
_exptl_absorpt_correction_T_min 0.66803
_exptl_absorpt_correction_type multi-scan
_exptl_absorpt_process_details
;
CrysAlisPro 1.171.43.92a (Rigaku Oxford Diffraction, 2023)
Empirical absorption correction using spherical harmonics,
implemented in SCALE3 ABSPACK scaling algorithm.
;
_exptl_crystal_colour 'dark red'
_exptl_crystal_density_diffrn 1.364
_exptl_crystal_description prism
_exptl_crystal_F_000 1312
_exptl_crystal_size_max 0.320
_exptl_crystal_size_mid 0.240
_exptl_crystal_size_min 0.100
_refine_diff_density_max 0.610
_refine_diff_density_min -0.433
_refine_diff_density_rms 0.136
_refine_ls_abs_structure_details
;
 Flack x determined using 4562 quotients [(I+)-(I-)]/[(I+)+(I-)]
 (Parsons, Flack and Wagner, Acta Cryst. B69 (2013) 249-259).
;
_refine_ls_abs_structure_Flack 0.0000(15)
_refine_ls_extinction_method none
_refine_ls_goodness_of_fit_ref 1.061
_refine_ls_hydrogen_treatment constr
_refine_ls_matrix_type full
_refine_ls_number_parameters 390
_refine_ls_number_reflns 11103
_refine_ls_number_restraints 0
_refine_ls_restrained_S_all 1.061
_refine_ls_R_factor_all 0.0227
_refine_ls_R_factor_gt 0.0220
_refine_ls_shift/su_max 0.002
_refine_ls_shift/su_mean 0.000
_refine_ls_structure_factor_coef Fsqd
_refine_ls_weighting_details 'w=1/[\s^2^(Fo^2^)+(0.0353P)^2^+0.4937P] where P=(Fo^2^+2Fc^2^)/3'
_refine_ls_weighting_scheme calc
_refine_ls_wR_factor_gt 0.0592
_refine_ls_wR_factor_ref 0.0595
_reflns_Friedel_coverage 0.749
_reflns_Friedel_fraction_full 1.000
_reflns_Friedel_fraction_max 0.891
_reflns_number_gt 10858
_reflns_number_total 11103
_reflns_threshold_expression 'I > 2\s(I)'
_cod_data_source_file d5ra04554a2.cif
_cod_data_source_block ANNA100K
_cod_database_code 7250911
_shelx_shelxl_version_number 2019/3
_shelx_space_group_comment
;
The symmetry employed for this shelxl refinement is uniquely defined
by the following loop, which should always be used as a source of
symmetry information in preference to the above space-group names.
They are only intended as comments.
;
_shelx_estimated_absorpt_t_min 0.811
_shelx_estimated_absorpt_t_max 0.935

loop_
_space_group_symop_operation_xyz
'x, y, z'
'-x+1/2, -y, z+1/2'
'-x, y+1/2, -z+1/2'
'x+1/2, -y+1/2, -z'

loop_
_atom_site_label
_atom_site_type_symbol
_atom_site_fract_x
_atom_site_fract_y
_atom_site_fract_z
_atom_site_U_iso_or_equiv
_atom_site_adp_type
_atom_site_occupancy
_atom_site_site_symmetry_order
_atom_site_calc_flag
_atom_site_refinement_flags_posn
_atom_site_refinement_flags_adp
_atom_site_refinement_flags_occupancy
_atom_site_disorder_assembly
_atom_site_disorder_group
Ni1 Ni 0.46406(2) 0.49644(2) 0.34003(2) 0.01156(4) Uani 1 1 d . . . . .
C2 C 0.41787(15) 0.66056(10) 0.40609(3) 0.01367(19) Uani 1 1 d . . . . .
C3 C 0.55837(15) 0.61295(10) 0.42671(3) 0.01378(19) Uani 1 1 d . . . . .
C4 C 0.62543(17) 0.67329(11) 0.46063(4) 0.0192(2) Uani 1 1 d . . . . .
H4 H 0.717568 0.640475 0.474576 0.023 Uiso 1 1 calc R U . . .
C5 C 0.56157(19) 0.77811(11) 0.47412(4) 0.0222(2) Uani 1 1 d . . . . .
H5 H 0.608787 0.817094 0.496931 0.027 Uiso 1 1 calc R U . . .
C6 C 0.42631(18) 0.82547(11) 0.45354(4) 0.0209(2) Uani 1 1 d . . . . .
H6 H 0.382219 0.898269 0.462181 0.025 Uiso 1 1 calc R U . . .
C7 C 0.35513(17) 0.76841(11) 0.42077(4) 0.0188(2) Uani 1 1 d . . . . .
H7 H 0.261632 0.802282 0.407705 0.023 Uiso 1 1 calc R U . . .
N8 N 0.35299(12) 0.60710(9) 0.37121(3) 0.01316(16) Uani 1 1 d . . . . .
C9 C 0.20478(15) 0.64125(10) 0.35480(4) 0.01464(19) Uani 1 1 d . . . . .
O10 O 0.09508(12) 0.70008(9) 0.37092(3) 0.02017(17) Uani 1 1 d . . . . .
C11 C 0.64056(12) 0.50410(11) 0.41486(3) 0.01248(16) Uani 1 1 d . . . . .
N12 N 0.60063(12) 0.44701(8) 0.38204(3) 0.01170(16) Uani 1 1 d . . . . .
C13 C 0.68476(14) 0.33667(10) 0.37153(3) 0.01260(18) Uani 1 1 d . . . . .
H13 H 0.802684 0.341628 0.380782 0.015 Uiso 1 1 calc R U . . .
C14 C 0.60387(15) 0.22887(10) 0.39165(4) 0.0164(2) Uani 1 1 d . . . . .
H14A H 0.653021 0.157762 0.379470 0.020 Uiso 1 1 calc R U . . .
H14B H 0.632087 0.228957 0.421072 0.020 Uiso 1 1 calc R U . . .
C15 C 0.42229(15) 0.22193(10) 0.38756(4) 0.0171(2) Uani 1 1 d . . . . .
C16 C 0.27376(16) 0.21487(11) 0.38629(4) 0.0185(2) Uani 1 1 d . . . . .
C17 C 0.08958(15) 0.20901(11) 0.38435(4) 0.0181(2) Uani 1 1 d . . . . .
H17A H 0.044200 0.263673 0.404917 0.022 Uiso 1 1 calc R U . . .
H17B H 0.054199 0.237369 0.357152 0.022 Uiso 1 1 calc R U . . .
N18 N 0.01459(13) 0.09463(9) 0.39111(3) 0.01653(18) Uani 1 1 d . . . . .
C19 C 0.03196(19) 0.05803(13) 0.43391(4) 0.0242(2) Uani 1 1 d . . . . .
H19A H 0.006452 0.125152 0.451883 0.029 Uiso 1 1 calc R U . . .
H19B H 0.148468 0.035011 0.438949 0.029 Uiso 1 1 calc R U . . .
C20 C -0.0811(2) -0.04334(17) 0.44511(5) 0.0360(4) Uani 1 1 d . . . . .
H20A H -0.045280 -0.113621 0.430511 0.054 Uiso 1 1 calc R U . . .
H20B H -0.195361 -0.024452 0.437429 0.054 Uiso 1 1 calc R U . . .
H20C H -0.075317 -0.057244 0.474607 0.054 Uiso 1 1 calc R U . . .
C21 C 0.08087(15) 0.00569(12) 0.36325(4) 0.0196(2) Uani 1 1 d . . . . .
H21A H 0.022959 -0.069135 0.368246 0.023 Uiso 1 1 calc R U . . .
H21B H 0.199992 -0.006221 0.369213 0.023 Uiso 1 1 calc R U . . .
C22 C 0.06094(19) 0.03912(14) 0.31845(4) 0.0264(3) Uani 1 1 d . . . . .
H22A H 0.079384 -0.029744 0.301293 0.040 Uiso 1 1 calc R U . . .
H22B H 0.141961 0.099592 0.311419 0.040 Uiso 1 1 calc R U . . .
H22C H -0.051351 0.068990 0.313843 0.040 Uiso 1 1 calc R U . . .
C23 C 0.68248(14) 0.32517(11) 0.32493(4) 0.01485(19) Uani 1 1 d . . . . .
O24 O 0.77295(12) 0.25394(9) 0.30825(3) 0.02260(19) Uani 1 1 d . . . . .
O25 O 0.58081(11) 0.39458(8) 0.30647(3) 0.01733(16) Uani 1 1 d . . . . .
C26 C 0.50520(15) 0.72904(11) 0.29429(4) 0.0172(2) Uani 1 1 d . . . . .
C27 C 0.42430(16) 0.83450(12) 0.30144(4) 0.0211(2) Uani 1 1 d . . . . .
H27 H 0.318059 0.847879 0.289835 0.025 Uiso 1 1 calc R U . . .
C28 C 0.49774(18) 0.92049(12) 0.32545(5) 0.0245(3) Uani 1 1 d . . . . .
H28 H 0.441677 0.992170 0.330104 0.029 Uiso 1 1 calc R U . . .
C29 C 0.65302(19) 0.90147(13) 0.34260(5) 0.0254(3) Uani 1 1 d . . . . .
H29 H 0.702746 0.959817 0.359170 0.030 Uiso 1 1 calc R U . . .
C30 C 0.73561(17) 0.79667(13) 0.33543(5) 0.0254(3) Uani 1 1 d . . . . .
H30 H 0.841651 0.783247 0.347141 0.031 Uiso 1 1 calc R U . . .
C31 C 0.66239(16) 0.71205(12) 0.31113(4) 0.0210(2) Uani 1 1 d . . . . .
H31 H 0.720087 0.641366 0.305861 0.025 Uiso 1 1 calc R U . . .
C32 C 0.42666(16) 0.63405(11) 0.26906(4) 0.0190(2) Uani 1 1 d . . . . .
H32A H 0.350794 0.670123 0.248927 0.023 Uiso 1 1 calc R U . . .
H32B H 0.514528 0.592668 0.253704 0.023 Uiso 1 1 calc R U . . .
N33 N 0.33126(12) 0.54667(9) 0.29403(3) 0.01406(17) Uani 1 1 d . . . . .
C34 C 0.17523(15) 0.59450(11) 0.31206(4) 0.0170(2) Uani 1 1 d . . . . .
H34 H 0.132139 0.658639 0.294283 0.020 Uiso 1 1 calc R U . . .
C35 C 0.05036(17) 0.49068(15) 0.31173(5) 0.0303(3) Uani 1 1 d . . . . .
H35A H 0.015421 0.470773 0.339861 0.036 Uiso 1 1 calc R U . . .
H35B H -0.049215 0.510474 0.295472 0.036 Uiso 1 1 calc R U . . .
C36 C 0.14443(18) 0.38900(13) 0.29228(4) 0.0231(2) Uani 1 1 d . . . . .
H36A H 0.196033 0.338794 0.313346 0.028 Uiso 1 1 calc R U . . .
H36B H 0.070206 0.340891 0.275068 0.028 Uiso 1 1 calc R U . . .
C37 C 0.27431(16) 0.44968(12) 0.26678(4) 0.0184(2) Uani 1 1 d . . . . .
H37A H 0.366751 0.396210 0.260040 0.022 Uiso 1 1 calc R U . . .
H37B H 0.226167 0.480487 0.241141 0.022 Uiso 1 1 calc R U . . .
C38 C 0.78181(15) 0.46261(10) 0.44106(3) 0.01293(18) Uani 1 1 d . . . . .
C39 C 0.94135(14) 0.50385(11) 0.43260(3) 0.01596(18) Uani 1 1 d . . . . .
H39 H 0.958805 0.556145 0.410500 0.019 Uiso 1 1 calc R U . . .
C40 C 1.07476(16) 0.46817(11) 0.45663(4) 0.0196(2) Uani 1 1 d . . . . .
H40 H 1.183290 0.495462 0.450652 0.023 Uiso 1 1 calc R U . . .
C41 C 1.04937(17) 0.39268(12) 0.48934(4) 0.0205(2) Uani 1 1 d . . . . .
H41 H 1.140468 0.368467 0.505659 0.025 Uiso 1 1 calc R U . . .
C42 C 0.89040(18) 0.35272(12) 0.49812(4) 0.0202(2) Uani 1 1 d . . . . .
H42 H 0.872982 0.301692 0.520580 0.024 Uiso 1 1 calc R U . . .
C43 C 0.75633(15) 0.38745(11) 0.47398(3) 0.0162(2) Uani 1 1 d . . . . .
H43 H 0.647951 0.359922 0.479991 0.019 Uiso 1 1 calc R U . . .

loop_
_atom_site_aniso_label
_atom_site_aniso_U_11
_atom_site_aniso_U_22
_atom_site_aniso_U_33
_atom_site_aniso_U_23
_atom_site_aniso_U_13
_atom_site_aniso_U_12
Ni1 0.01168(6) 0.01257(6) 0.01042(6) -0.00036(5) -0.00081(4) 0.00274(5)
C2 0.0166(5) 0.0116(4) 0.0129(4) 0.0008(3) 0.0024(4) 0.0016(4)
C3 0.0173(5) 0.0119(4) 0.0122(4) -0.0009(3) 0.0006(4) 0.0015(4)
C4 0.0252(6) 0.0165(5) 0.0159(5) -0.0045(4) -0.0030(4) 0.0034(4)
C5 0.0300(7) 0.0174(5) 0.0191(5) -0.0071(4) -0.0014(5) 0.0031(5)
C6 0.0273(6) 0.0153(5) 0.0202(5) -0.0044(4) 0.0032(5) 0.0040(4)
C7 0.0226(5) 0.0147(5) 0.0190(5) -0.0011(4) 0.0017(4) 0.0057(4)
N8 0.0138(4) 0.0127(4) 0.0130(4) 0.0002(3) 0.0007(3) 0.0033(3)
C9 0.0140(4) 0.0132(5) 0.0167(5) 0.0032(4) 0.0011(4) 0.0010(4)
O10 0.0163(4) 0.0203(4) 0.0240(4) -0.0001(3) 0.0024(3) 0.0057(3)
C11 0.0137(4) 0.0117(4) 0.0120(4) 0.0002(4) 0.0001(3) 0.0006(4)
N12 0.0121(4) 0.0110(4) 0.0120(4) -0.0006(3) -0.0008(3) 0.0016(3)
C13 0.0114(4) 0.0124(4) 0.0140(4) -0.0026(3) -0.0019(3) 0.0019(3)
C14 0.0151(5) 0.0120(5) 0.0220(5) 0.0002(4) -0.0036(4) 0.0014(4)
C15 0.0175(5) 0.0132(5) 0.0205(5) -0.0009(4) -0.0015(4) -0.0003(4)
C16 0.0186(5) 0.0143(5) 0.0227(5) 0.0000(4) -0.0019(4) -0.0008(4)
C17 0.0143(4) 0.0155(5) 0.0243(5) -0.0007(4) -0.0017(4) 0.0009(4)
N18 0.0144(4) 0.0161(4) 0.0191(4) 0.0003(3) -0.0003(3) -0.0009(3)
C19 0.0230(6) 0.0285(6) 0.0212(5) 0.0043(5) -0.0024(5) 0.0001(5)
C20 0.0335(8) 0.0422(9) 0.0323(8) 0.0152(7) 0.0029(6) -0.0056(7)
C21 0.0171(4) 0.0158(5) 0.0258(5) -0.0023(5) -0.0022(4) 0.0017(5)
C22 0.0255(6) 0.0298(6) 0.0239(6) -0.0070(5) -0.0032(5) 0.0091(5)
C23 0.0131(4) 0.0168(5) 0.0146(4) -0.0049(4) -0.0018(4) 0.0016(4)
O24 0.0198(4) 0.0266(5) 0.0214(4) -0.0106(4) -0.0036(3) 0.0098(4)
O25 0.0178(4) 0.0212(4) 0.0129(3) -0.0038(3) -0.0020(3) 0.0069(3)
C26 0.0162(5) 0.0171(5) 0.0182(5) 0.0054(4) 0.0015(4) 0.0002(4)
C27 0.0156(5) 0.0203(5) 0.0275(6) 0.0064(5) 0.0021(4) 0.0030(4)
C28 0.0226(6) 0.0194(6) 0.0316(6) 0.0001(5) 0.0074(5) 0.0036(4)
C29 0.0248(6) 0.0217(6) 0.0297(6) -0.0006(5) 0.0018(5) -0.0025(5)
C30 0.0192(5) 0.0220(6) 0.0351(7) 0.0023(5) -0.0056(5) -0.0002(5)
C31 0.0160(5) 0.0176(5) 0.0293(6) 0.0043(5) -0.0006(5) 0.0022(4)
C32 0.0204(5) 0.0223(5) 0.0144(5) 0.0056(4) 0.0001(4) -0.0013(4)
N33 0.0128(4) 0.0167(4) 0.0127(4) 0.0017(3) -0.0012(3) 0.0014(3)
C34 0.0132(5) 0.0205(5) 0.0175(5) 0.0003(4) -0.0009(4) 0.0029(4)
C35 0.0170(5) 0.0355(7) 0.0384(7) -0.0140(6) 0.0061(5) -0.0074(6)
C36 0.0208(5) 0.0238(6) 0.0246(6) -0.0023(5) -0.0016(5) -0.0046(5)
C37 0.0177(5) 0.0220(5) 0.0156(5) -0.0018(4) -0.0032(4) 0.0007(4)
C38 0.0161(4) 0.0121(4) 0.0106(4) -0.0012(3) -0.0018(3) 0.0014(4)
C39 0.0171(4) 0.0159(4) 0.0149(4) -0.0018(4) -0.0012(3) -0.0014(5)
C40 0.0170(5) 0.0208(5) 0.0209(5) -0.0040(4) -0.0029(4) -0.0005(4)
C41 0.0222(5) 0.0202(5) 0.0191(5) -0.0022(4) -0.0075(4) 0.0043(5)
C42 0.0257(6) 0.0188(5) 0.0162(5) 0.0022(4) -0.0048(4) 0.0029(5)
C43 0.0189(5) 0.0163(5) 0.0133(4) 0.0011(4) -0.0012(4) 0.0002(4)

loop_
_atom_type_symbol
_atom_type_description
_atom_type_scat_dispersion_real
_atom_type_scat_dispersion_imag
_atom_type_scat_source
C C 0.0033 0.0016 'International Tables Vol C Tables 4.2.6.8 and 6.1.1.4'
H H 0.0000 0.0000 'International Tables Vol C Tables 4.2.6.8 and 6.1.1.4'
N N 0.0061 0.0033 'International Tables Vol C Tables 4.2.6.8 and 6.1.1.4'
Ni Ni 0.3393 1.1124 'International Tables Vol C Tables 4.2.6.8 and 6.1.1.4'
O O 0.0106 0.0060 'International Tables Vol C Tables 4.2.6.8 and 6.1.1.4'

loop_
_geom_angle_atom_site_label_1
_geom_angle_atom_site_label_2
_geom_angle_atom_site_label_3
_geom_angle
_geom_angle_site_symmetry_1
_geom_angle_site_symmetry_3
_geom_angle_publ_flag
N12 Ni1 N8 95.00(4) . . ?
N12 Ni1 O25 86.89(4) . . ?
N8 Ni1 O25 175.83(4) . . ?
N12 Ni1 N33 176.84(4) . . ?
N8 Ni1 N33 87.59(4) . . ?
O25 Ni1 N33 90.40(4) . . ?
N8 C2 C7 121.66(11) . . ?
N8 C2 C3 121.08(10) . . ?
C7 C2 C3 117.11(10) . . ?
C4 C3 C2 119.19(10) . . ?
C4 C3 C11 116.78(10) . . ?
C2 C3 C11 124.02(10) . . ?
C5 C4 C3 122.26(12) . . ?
C5 C4 H4 118.9 . . ?
C3 C4 H4 118.9 . . ?
C4 C5 C6 118.48(12) . . ?
C4 C5 H5 120.8 . . ?
C6 C5 H5 120.8 . . ?
C7 C6 C5 121.14(11) . . ?
C7 C6 H6 119.4 . . ?
C5 C6 H6 119.4 . . ?
C6 C7 C2 121.79(12) . . ?
C6 C7 H7 119.1 . . ?
C2 C7 H7 119.1 . . ?
C9 N8 C2 121.53(10) . . ?
C9 N8 Ni1 113.61(8) . . ?
C2 N8 Ni1 124.58(8) . . ?
O10 C9 N8 128.04(12) . . ?
O10 C9 C34 118.41(11) . . ?
N8 C9 C34 113.50(10) . . ?
N12 C11 C3 122.39(10) . . ?
N12 C11 C38 120.06(10) . . ?
C3 C11 C38 117.47(9) . . ?
C11 N12 C13 120.70(9) . . ?
C11 N12 Ni1 127.48(8) . . ?
C13 N12 Ni1 111.25(7) . . ?
N12 C13 C23 107.49(9) . . ?
N12 C13 C14 113.04(9) . . ?
C23 C13 C14 110.55(9) . . ?
N12 C13 H13 108.5 . . ?
C23 C13 H13 108.5 . . ?
C14 C13 H13 108.5 . . ?
C15 C14 C13 115.12(10) . . ?
C15 C14 H14A 108.5 . . ?
C13 C14 H14A 108.5 . . ?
C15 C14 H14B 108.5 . . ?
C13 C14 H14B 108.5 . . ?
H14A C14 H14B 107.5 . . ?
C16 C15 C14 176.68(14) . . ?
C15 C16 C17 178.64(15) . . ?
N18 C17 C16 116.58(10) . . ?
N18 C17 H17A 108.1 . . ?
C16 C17 H17A 108.1 . . ?
N18 C17 H17B 108.1 . . ?
C16 C17 H17B 108.1 . . ?
H17A C17 H17B 107.3 . . ?
C17 N18 C21 112.20(10) . . ?
C17 N18 C19 111.17(10) . . ?
C21 N18 C19 111.07(10) . . ?
N18 C19 C20 112.99(12) . . ?
N18 C19 H19A 109.0 . . ?
C20 C19 H19A 109.0 . . ?
N18 C19 H19B 109.0 . . ?
C20 C19 H19B 109.0 . . ?
H19A C19 H19B 107.8 . . ?
C19 C20 H20A 109.5 . . ?
C19 C20 H20B 109.5 . . ?
H20A C20 H20B 109.5 . . ?
C19 C20 H20C 109.5 . . ?
H20A C20 H20C 109.5 . . ?
H20B C20 H20C 109.5 . . ?
N18 C21 C22 112.64(10) . . ?
N18 C21 H21A 109.1 . . ?
C22 C21 H21A 109.1 . . ?
N18 C21 H21B 109.1 . . ?
C22 C21 H21B 109.1 . . ?
H21A C21 H21B 107.8 . . ?
C21 C22 H22A 109.5 . . ?
C21 C22 H22B 109.5 . . ?
H22A C22 H22B 109.5 . . ?
C21 C22 H22C 109.5 . . ?
H22A C22 H22C 109.5 . . ?
H22B C22 H22C 109.5 . . ?
O24 C23 O25 125.45(11) . . ?
O24 C23 C13 119.67(11) . . ?
O25 C23 C13 114.88(10) . . ?
C23 O25 Ni1 115.54(7) . . ?
C27 C26 C31 118.67(12) . . ?
C27 C26 C32 121.47(11) . . ?
C31 C26 C32 119.86(11) . . ?
C28 C27 C26 120.61(12) . . ?
C28 C27 H27 119.7 . . ?
C26 C27 H27 119.7 . . ?
C29 C28 C27 120.03(13) . . ?
C29 C28 H28 120.0 . . ?
C27 C28 H28 120.0 . . ?
C28 C29 C30 119.87(14) . . ?
C28 C29 H29 120.1 . . ?
C30 C29 H29 120.1 . . ?
C31 C30 C29 119.72(13) . . ?
C31 C30 H30 120.1 . . ?
C29 C30 H30 120.1 . . ?
C30 C31 C26 121.07(13) . . ?
C30 C31 H31 119.5 . . ?
C26 C31 H31 119.5 . . ?
N33 C32 C26 113.46(10) . . ?
N33 C32 H32A 108.9 . . ?
C26 C32 H32A 108.9 . . ?
N33 C32 H32B 108.9 . . ?
C26 C32 H32B 108.9 . . ?
H32A C32 H32B 107.7 . . ?
C34 N33 C37 104.44(9) . . ?
C34 N33 C32 113.68(10) . . ?
C37 N33 C32 109.09(9) . . ?
C34 N33 Ni1 105.52(7) . . ?
C37 N33 Ni1 114.38(8) . . ?
C32 N33 Ni1 109.73(7) . . ?
N33 C34 C9 111.20(9) . . ?
N33 C34 C35 105.16(10) . . ?
C9 C34 C35 112.18(11) . . ?
N33 C34 H34 109.4 . . ?
C9 C34 H34 109.4 . . ?
C35 C34 H34 109.4 . . ?
C36 C35 C34 105.29(10) . . ?
C36 C35 H35A 110.7 . . ?
C34 C35 H35A 110.7 . . ?
C36 C35 H35B 110.7 . . ?
C34 C35 H35B 110.7 . . ?
H35A C35 H35B 108.8 . . ?
C37 C36 C35 102.94(12) . . ?
C37 C36 H36A 111.2 . . ?
C35 C36 H36A 111.2 . . ?
C37 C36 H36B 111.2 . . ?
C35 C36 H36B 111.2 . . ?
H36A C36 H36B 109.1 . . ?
N33 C37 C36 103.01(10) . . ?
N33 C37 H37A 111.2 . . ?
C36 C37 H37A 111.2 . . ?
N33 C37 H37B 111.2 . . ?
C36 C37 H37B 111.2 . . ?
H37A C37 H37B 109.1 . . ?
C43 C38 C39 119.81(11) . . ?
C43 C38 C11 121.63(11) . . ?
C39 C38 C11 118.53(10) . . ?
C40 C39 C38 119.96(11) . . ?
C40 C39 H39 120.0 . . ?
C38 C39 H39 120.0 . . ?
C41 C40 C39 120.19(12) . . ?
C41 C40 H40 119.9 . . ?
C39 C40 H40 119.9 . . ?
C42 C41 C40 119.93(12) . . ?
C42 C41 H41 120.0 . . ?
C40 C41 H41 120.0 . . ?
C41 C42 C43 120.18(12) . . ?
C41 C42 H42 119.9 . . ?
C43 C42 H42 119.9 . . ?
C38 C43 C42 119.92(12) . . ?
C38 C43 H43 120.0 . . ?
C42 C43 H43 120.0 . . ?

loop_
_geom_bond_atom_site_label_1
_geom_bond_atom_site_label_2
_geom_bond_distance
_geom_bond_site_symmetry_2
_geom_bond_publ_flag
Ni1 N12 1.8514(9) . ?
Ni1 N8 1.8583(10) . ?
Ni1 O25 1.8593(9) . ?
Ni1 N33 1.9359(10) . ?
C2 N8 1.3977(15) . ?
C2 C7 1.4193(16) . ?
C2 C3 1.4276(16) . ?
C3 C4 1.4157(16) . ?
C3 C11 1.4649(16) . ?
C4 C5 1.3795(17) . ?
C4 H4 0.9500 . ?
C5 C6 1.393(2) . ?
C5 H5 0.9500 . ?
C6 C7 1.3816(18) . ?
C6 H6 0.9500 . ?
C7 H7 0.9500 . ?
N8 C9 1.3681(15) . ?
C9 O10 1.2314(15) . ?
C9 C34 1.5172(17) . ?
C11 N12 1.2987(14) . ?
C11 C38 1.5033(15) . ?
N12 C13 1.4757(14) . ?
C13 C23 1.5316(16) . ?
C13 C14 1.5445(17) . ?
C13 H13 1.0000 . ?
C14 C15 1.4731(17) . ?
C14 H14A 0.9900 . ?
C14 H14B 0.9900 . ?
C15 C16 1.2016(18) . ?
C16 C17 1.4886(18) . ?
C17 N18 1.4603(16) . ?
C17 H17A 0.9900 . ?
C17 H17B 0.9900 . ?
N18 C21 1.4685(16) . ?
N18 C19 1.4699(17) . ?
C19 C20 1.521(2) . ?
C19 H19A 0.9900 . ?
C19 H19B 0.9900 . ?
C20 H20A 0.9800 . ?
C20 H20B 0.9800 . ?
C20 H20C 0.9800 . ?
C21 C22 1.5248(19) . ?
C21 H21A 0.9900 . ?
C21 H21B 0.9900 . ?
C22 H22A 0.9800 . ?
C22 H22B 0.9800 . ?
C22 H22C 0.9800 . ?
C23 O24 1.2237(14) . ?
C23 O25 1.2926(14) . ?
C26 C27 1.3931(18) . ?
C26 C31 1.3965(17) . ?
C26 C32 1.5062(19) . ?
C27 C28 1.393(2) . ?
C27 H27 0.9500 . ?
C28 C29 1.390(2) . ?
C28 H28 0.9500 . ?
C29 C30 1.393(2) . ?
C29 H29 0.9500 . ?
C30 C31 1.386(2) . ?
C30 H30 0.9500 . ?
C31 H31 0.9500 . ?
C32 N33 1.5043(16) . ?
C32 H32A 0.9900 . ?
C32 H32B 0.9900 . ?
N33 C34 1.4945(16) . ?
N33 C37 1.4974(16) . ?
C34 C35 1.5589(19) . ?
C34 H34 1.0000 . ?
C35 C36 1.529(2) . ?
C35 H35A 0.9900 . ?
C35 H35B 0.9900 . ?
C36 C37 1.5096(19) . ?
C36 H36A 0.9900 . ?
C36 H36B 0.9900 . ?
C37 H37A 0.9900 . ?
C37 H37B 0.9900 . ?
C38 C43 1.3952(16) . ?
C38 C39 1.3987(16) . ?
C39 C40 1.3944(17) . ?
C39 H39 0.9500 . ?
C40 C41 1.3921(19) . ?
C40 H40 0.9500 . ?
C41 C42 1.392(2) . ?
C41 H41 0.9500 . ?
C42 C43 1.3974(17) . ?
C42 H42 0.9500 . ?
C43 H43 0.9500 . ?

loop_
_geom_torsion_atom_site_label_1
_geom_torsion_atom_site_label_2
_geom_torsion_atom_site_label_3
_geom_torsion_atom_site_label_4
_geom_torsion
_geom_torsion_site_symmetry_1
_geom_torsion_site_symmetry_2
_geom_torsion_site_symmetry_3
_geom_torsion_site_symmetry_4
_geom_torsion_publ_flag
N8 C2 C3 C4 176.66(11) . . . . ?
C7 C2 C3 C4 1.10(17) . . . . ?
N8 C2 C3 C11 -2.94(17) . . . . ?
C7 C2 C3 C11 -178.50(11) . . . . ?
C2 C3 C4 C5 -1.23(19) . . . . ?
C11 C3 C4 C5 178.40(12) . . . . ?
C3 C4 C5 C6 0.1(2) . . . . ?
C4 C5 C6 C7 1.1(2) . . . . ?
C5 C6 C7 C2 -1.2(2) . . . . ?
N8 C2 C7 C6 -175.46(12) . . . . ?
C3 C2 C7 C6 0.07(18) . . . . ?
C7 C2 N8 C9 -14.60(17) . . . . ?
C3 C2 N8 C9 170.05(11) . . . . ?
C7 C2 N8 Ni1 159.00(9) . . . . ?
C3 C2 N8 Ni1 -16.36(15) . . . . ?
N12 Ni1 N8 C9 -161.31(8) . . . . ?
N33 Ni1 N8 C9 20.49(9) . . . . ?
N12 Ni1 N8 C2 24.65(10) . . . . ?
N33 Ni1 N8 C2 -153.55(10) . . . . ?
C2 N8 C9 O10 -16.58(19) . . . . ?
Ni1 N8 C9 O10 169.18(11) . . . . ?
C2 N8 C9 C34 166.07(10) . . . . ?
Ni1 N8 C9 C34 -8.17(13) . . . . ?
C4 C3 C11 N12 -173.24(11) . . . . ?
C2 C3 C11 N12 6.37(18) . . . . ?
C4 C3 C11 C38 3.45(15) . . . . ?
C2 C3 C11 C38 -176.94(11) . . . . ?
C3 C11 N12 C13 -179.05(10) . . . . ?
C38 C11 N12 C13 4.34(16) . . . . ?
C3 C11 N12 Ni1 10.41(16) . . . . ?
C38 C11 N12 Ni1 -166.20(8) . . . . ?
N8 Ni1 N12 C11 -22.20(11) . . . . ?
O25 Ni1 N12 C11 154.08(10) . . . . ?
N8 Ni1 N12 C13 166.52(8) . . . . ?
O25 Ni1 N12 C13 -17.20(8) . . . . ?
C11 N12 C13 C23 -150.99(10) . . . . ?
Ni1 N12 C13 C23 20.96(11) . . . . ?
C11 N12 C13 C14 86.72(13) . . . . ?
Ni1 N12 C13 C14 -101.33(9) . . . . ?
N12 C13 C14 C15 48.14(14) . . . . ?
C23 C13 C14 C15 -72.41(13) . . . . ?
C16 C17 N18 C21 -55.03(15) . . . . ?
C16 C17 N18 C19 70.04(15) . . . . ?
C17 N18 C19 C20 164.92(13) . . . . ?
C21 N18 C19 C20 -69.39(16) . . . . ?
C17 N18 C21 C22 -56.39(14) . . . . ?
C19 N18 C21 C22 178.49(11) . . . . ?
N12 C13 C23 O24 165.18(11) . . . . ?
C14 C13 C23 O24 -71.00(14) . . . . ?
N12 C13 C23 O25 -14.86(14) . . . . ?
C14 C13 C23 O25 108.95(12) . . . . ?
O24 C23 O25 Ni1 -178.24(11) . . . . ?
C13 C23 O25 Ni1 1.81(13) . . . . ?
N12 Ni1 O25 C23 8.91(9) . . . . ?
N33 Ni1 O25 C23 -172.72(9) . . . . ?
C31 C26 C27 C28 -0.99(19) . . . . ?
C32 C26 C27 C28 178.86(12) . . . . ?
C26 C27 C28 C29 -0.1(2) . . . . ?
C27 C28 C29 C30 0.6(2) . . . . ?
C28 C29 C30 C31 0.1(2) . . . . ?
C29 C30 C31 C26 -1.3(2) . . . . ?
C27 C26 C31 C30 1.7(2) . . . . ?
C32 C26 C31 C30 -178.15(13) . . . . ?
C27 C26 C32 N33 -92.82(14) . . . . ?
C31 C26 C32 N33 87.04(14) . . . . ?
C26 C32 N33 C34 70.00(13) . . . . ?
C26 C32 N33 C37 -173.91(10) . . . . ?
C26 C32 N33 Ni1 -47.88(12) . . . . ?
C37 N33 C34 C9 148.48(10) . . . . ?
C32 N33 C34 C9 -92.73(12) . . . . ?
Ni1 N33 C34 C9 27.56(11) . . . . ?
C37 N33 C34 C35 26.84(13) . . . . ?
C32 N33 C34 C35 145.63(11) . . . . ?
Ni1 N33 C34 C35 -94.08(10) . . . . ?
O10 C9 C34 N33 168.44(11) . . . . ?
N8 C9 C34 N33 -13.93(14) . . . . ?
O10 C9 C34 C35 -74.10(15) . . . . ?
N8 C9 C34 C35 103.53(12) . . . . ?
N33 C34 C35 C36 -1.16(15) . . . . ?
C9 C34 C35 C36 -122.17(12) . . . . ?
C34 C35 C36 C37 -24.55(15) . . . . ?
C34 N33 C37 C36 -42.97(12) . . . . ?
C32 N33 C37 C36 -164.83(10) . . . . ?
Ni1 N33 C37 C36 71.86(11) . . . . ?
C35 C36 C37 N33 41.45(13) . . . . ?
N12 C11 C38 C43 -92.29(14) . . . . ?
C3 C11 C38 C43 90.94(14) . . . . ?
N12 C11 C38 C39 89.65(14) . . . . ?
C3 C11 C38 C39 -87.12(13) . . . . ?
C43 C38 C39 C40 1.13(17) . . . . ?
C11 C38 C39 C40 179.22(11) . . . . ?
C38 C39 C40 C41 -0.79(18) . . . . ?
C39 C40 C41 C42 -0.03(19) . . . . ?
C40 C41 C42 C43 0.50(19) . . . . ?
C39 C38 C43 C42 -0.66(18) . . . . ?
C11 C38 C43 C42 -178.69(11) . . . . ?
C41 C42 C43 C38 -0.15(19) . . . . ?
